data_4104911
loop_
_publ_author_name
'Manabu Hatano'
'Toshikatsu Maki'
'Katsuhiko Moriyama'
'Manabu Arinobe'
'Kazuaki Ishihara'

_publ_section_title
;
 Pyridinium 1,1'-Binaphthyl-2,2'-disulfonates as Highly Effective Chiral
 Br\/onsted Acid-Base Combined Salt Catalysts for Enantioselective
 Mannich-Type Reaction
;
_journal_name_full 'Journal of the American Chemical Society'
_journal_page_first 12015
_journal_page_last 12015
_journal_volume 131
_journal_year 2009
_chemical_formula_sum 'C20 H12 K2 O7.5 S2'
_chemical_formula_weight 514.61
_chemical_name_common 'Potassium (R)-1,1'-binaphthyl-2,2'-disulfonate'
_chemical_name_systematic
; 
 ? 
;
_space_group_IT_number 4
_symmetry_cell_setting monoclinic
_symmetry_space_group_name_Hall 'P 2yb'
_symmetry_space_group_name_H-M 'P 1 21 1'
_atom_sites_solution_hydrogens geom
_atom_sites_solution_primary direct
_atom_sites_solution_secondary difmap
_audit_creation_method SHELXL-97
_cell_angle_alpha 90.00
_cell_angle_beta 93.895(5)
_cell_angle_gamma 90.00
_cell_formula_units_Z 4
_cell_length_a 15.154(4)
_cell_length_b 8.887(2)
_cell_length_c 15.525(3)
_cell_measurement_temperature 203(2)
_cell_volume 2086.0(8)
_computing_cell_refinement 'Bruker SMART'
_computing_data_collection 'Bruker SMART'
_computing_data_reduction 'Bruker SAINT'
_computing_molecular_graphics 'Bruker SHELXTL'
_computing_publication_material 'Bruker SHELXTL'
_computing_structure_refinement 'SHELXL-97 (Sheldrick, 1997)'
_computing_structure_solution 'SHELXS-97 (Sheldrick, 1990)'
_diffrn_ambient_temperature 203(2)
_diffrn_detector_area_resol_mean 8.366
_diffrn_measured_fraction_theta_full 0.980
_diffrn_measured_fraction_theta_max 0.980
_diffrn_measurement_device_type 'CCD area detector'
_diffrn_measurement_method 'phi and omega scan'
_diffrn_radiation_monochromator graphite
_diffrn_radiation_source 'fine-focus sealed tube'
_diffrn_radiation_type MoK\a
_diffrn_radiation_wavelength 0.71073
_diffrn_reflns_av_R_equivalents 0.0292
_diffrn_reflns_av_sigmaI/netI 0.0655
_diffrn_reflns_limit_h_max 20
_diffrn_reflns_limit_h_min -14
_diffrn_reflns_limit_k_max 11
_diffrn_reflns_limit_k_min -12
_diffrn_reflns_limit_l_max 17
_diffrn_reflns_limit_l_min -21
_diffrn_reflns_number 15863
_diffrn_reflns_theta_full 29.21
_diffrn_reflns_theta_max 29.21
_diffrn_reflns_theta_min 1.82
_exptl_absorpt_coefficient_mu 0.699
_exptl_absorpt_correction_T_max 0.9024
_exptl_absorpt_correction_T_min 0.8729
_exptl_absorpt_correction_type empirical
_exptl_absorpt_process_details 'Bruker SADABS'
_exptl_crystal_colour colorless
_exptl_crystal_density_diffrn 1.639
_exptl_crystal_description prism
_exptl_crystal_F_000 1048
_exptl_crystal_size_max 0.20
_exptl_crystal_size_mid 0.15
_exptl_crystal_size_min 0.15
_refine_diff_density_max 0.579
_refine_diff_density_min -0.325
_refine_diff_density_rms 0.075
_refine_ls_abs_structure_details 'Flack H D (1983), Acta Cryst. A39, 876-881'
_refine_ls_abs_structure_Flack 0.00(3)
_refine_ls_extinction_method none
_refine_ls_goodness_of_fit_ref 1.012
_refine_ls_hydrogen_treatment constr
_refine_ls_matrix_type full
_refine_ls_number_parameters 568
_refine_ls_number_reflns 10441
_refine_ls_number_restraints 1
_refine_ls_restrained_S_all 1.012
_refine_ls_R_factor_all 0.0600
_refine_ls_R_factor_gt 0.0455
_refine_ls_shift/su_max 0.000
_refine_ls_shift/su_mean 0.000
_refine_ls_structure_factor_coef Fsqd
_refine_ls_weighting_details 'calc w=1/[\s^2^(Fo^2^)+(0.0530P)^2^+0.0000P] where P=(Fo^2^+2Fc^2^)/3'
_refine_ls_weighting_scheme calc
_refine_ls_wR_factor_gt 0.1003
_refine_ls_wR_factor_ref 0.1073
_reflns_number_gt 8683
_reflns_number_total 10441
_reflns_threshold_expression >2sigma(I)
_cod_data_source_file ja904923u_si_001.cif
_cod_data_source_block sacidkb
_cod_original_cell_volume 2086.1(8)
_cod_database_code 4104911

loop_
_symmetry_equiv_pos_as_xyz
'x, y, z'
'-x, y+1/2, -z'

loop_
_atom_site_label
_atom_site_type_symbol
_atom_site_fract_x
_atom_site_fract_y
_atom_site_fract_z
_atom_site_U_iso_or_equiv
_atom_site_adp_type
_atom_site_occupancy
_atom_site_symmetry_multiplicity
_atom_site_calc_flag
_atom_site_refinement_flags
C1 C 0.2733(2) 0.1804(3) 0.03665(18) 0.0190(6) Uani 1 1 d .
C2 C 0.3554(2) 0.2000(3) 0.00557(18) 0.0191(6) Uani 1 1 d .
C3 C 0.3787(2) 0.1188(4) -0.06804(18) 0.0226(6) Uani 1 1 d .
H3A H 0.4356 0.1307 -0.0877 0.027 Uiso 1 1 calc R
C4 C 0.3204(2) 0.0237(4) -0.11089(19) 0.0241(6) Uani 1 1 d .
H4A H 0.3383 -0.0339 -0.1574 0.029 Uiso 1 1 calc R
C5 C 0.1670(2) -0.0720(4) -0.1346(2) 0.0269(7) Uani 1 1 d .
H5A H 0.1825 -0.1262 -0.1833 0.032 Uiso 1 1 calc R
C6 C 0.0812(2) -0.0739(4) -0.1114(2) 0.0318(8) Uani 1 1 d .
H6A H 0.0378 -0.1266 -0.1454 0.038 Uiso 1 1 calc R
C7 C 0.0584(2) 0.0018(4) -0.0380(2) 0.0316(8) Uani 1 1 d .
H7A H -0.0004 -0.0014 -0.0224 0.038 Uiso 1 1 calc R
C8 C 0.1198(2) 0.0810(4) 0.0119(2) 0.0255(7) Uani 1 1 d .
H8A H 0.1030 0.1296 0.0620 0.031 Uiso 1 1 calc R
C9 C 0.2087(2) 0.0908(4) -0.01074(18) 0.0213(6) Uani 1 1 d .
C10 C 0.2326(2) 0.0116(4) -0.08528(18) 0.0209(6) Uani 1 1 d .
C11 C 0.24525(19) 0.2555(4) 0.11695(17) 0.0185(6) Uani 1 1 d .
C12 C 0.2539(2) 0.1879(4) 0.19657(19) 0.0214(6) Uani 1 1 d .
C13 C 0.2231(3) 0.2595(5) 0.2707(2) 0.0332(8) Uani 1 1 d .
H13A H 0.2279 0.2103 0.3244 0.040 Uiso 1 1 calc R
C14 C 0.1868(3) 0.3983(5) 0.2640(2) 0.0345(8) Uani 1 1 d .
H14A H 0.1676 0.4450 0.3138 0.041 Uiso 1 1 calc R
C15 C 0.1449(3) 0.6244(4) 0.1762(2) 0.0364(9) Uani 1 1 d .
H15A H 0.1287 0.6755 0.2257 0.044 Uiso 1 1 calc R
C16 C 0.1374(3) 0.6947(4) 0.0981(3) 0.0382(9) Uani 1 1 d .
H16A H 0.1171 0.7946 0.0941 0.046 Uiso 1 1 calc R
C17 C 0.1598(2) 0.6180(4) 0.0232(2) 0.0340(8) Uani 1 1 d .
H17A H 0.1528 0.6660 -0.0308 0.041 Uiso 1 1 calc R
C18 C 0.1917(2) 0.4741(4) 0.0285(2) 0.0259(7) Uani 1 1 d .
H18A H 0.2059 0.4242 -0.0221 0.031 Uiso 1 1 calc R
C19 C 0.2036(2) 0.3991(4) 0.10899(19) 0.0215(6) Uani 1 1 d .
C20 C 0.1769(2) 0.4759(4) 0.1833(2) 0.0272(7) Uani 1 1 d .
S1 S 0.43801(5) 0.32495(9) 0.05171(5) 0.02015(15) Uani 1 1 d .
O1 O 0.39449(16) 0.4476(3) 0.09338(18) 0.0387(6) Uani 1 1 d .
O2 O 0.48428(18) 0.3747(3) -0.02123(15) 0.0414(7) Uani 1 1 d .
O3 O 0.49380(18) 0.2389(3) 0.11176(16) 0.0409(7) Uani 1 1 d .
S2 S 0.31126(5) 0.01543(9) 0.22157(5) 0.02310(16) Uani 1 1 d .
O4 O 0.24980(18) -0.0729(3) 0.26841(16) 0.0385(6) Uani 1 1 d .
O5 O 0.33654(16) -0.0549(3) 0.14273(14) 0.0289(5) Uani 1 1 d .
O6 O 0.38849(16) 0.0642(3) 0.27590(14) 0.0321(6) Uani 1 1 d .
K1 K 0.43068(6) 0.38899(10) 0.27901(6) 0.0429(2) Uani 1 1 d .
K2 K 0.64183(6) 0.22620(9) -0.02222(5) 0.03631(19) Uani 1 1 d .
K3 K 0.53321(5) 0.97467(8) 0.18743(5) 0.02859(16) Uani 1 1 d .
K4 K 0.54505(5) 0.51167(10) 0.55387(5) 0.03303(18) Uani 1 1 d .
C21 C 0.7702(2) -0.0276(4) 0.38887(18) 0.0200(6) Uani 1 1 d .
C22 C 0.7182(2) -0.1503(4) 0.40108(18) 0.0215(6) Uani 1 1 d .
C23 C 0.7201(2) -0.2773(4) 0.3451(2) 0.0260(7) Uani 1 1 d .
H23A H 0.6837 -0.3608 0.3539 0.031 Uiso 1 1 calc R
C24 C 0.7748(2) -0.2775(4) 0.2789(2) 0.0304(8) Uani 1 1 d .
H24A H 0.7751 -0.3615 0.2422 0.036 Uiso 1 1 calc R
C25 C 0.8905(3) -0.1573(5) 0.1979(2) 0.0353(9) Uani 1 1 d .
H25A H 0.8910 -0.2402 0.1602 0.042 Uiso 1 1 calc R
C26 C 0.9469(3) -0.0412(5) 0.1882(2) 0.0393(9) Uani 1 1 d .
H26A H 0.9863 -0.0444 0.1440 0.047 Uiso 1 1 calc R
C27 C 0.9471(3) 0.0836(5) 0.2434(2) 0.0378(9) Uani 1 1 d .
H27A H 0.9877 0.1620 0.2371 0.045 Uiso 1 1 calc R
C28 C 0.8886(2) 0.0920(4) 0.3065(2) 0.0300(7) Uani 1 1 d .
H28A H 0.8879 0.1779 0.3418 0.036 Uiso 1 1 calc R
C29 C 0.8288(2) -0.0276(4) 0.31928(18) 0.0230(6) Uani 1 1 d .
C30 C 0.8307(2) -0.1550(4) 0.26432(19) 0.0268(7) Uani 1 1 d .
C31 C 0.7801(2) 0.1051(3) 0.44890(17) 0.0179(6) Uani 1 1 d .
C32 C 0.7317(2) 0.2349(4) 0.43922(17) 0.0194(6) Uani 1 1 d .
C33 C 0.7547(2) 0.3634(4) 0.4899(2) 0.0260(7) Uani 1 1 d .
H33A H 0.7206 0.4515 0.4830 0.031 Uiso 1 1 calc R
C34 C 0.8261(3) 0.3602(4) 0.5487(2) 0.0319(8) Uani 1 1 d .
H34A H 0.8407 0.4464 0.5817 0.038 Uiso 1 1 calc R
C35 C 0.9549(3) 0.2234(5) 0.6186(2) 0.0386(9) Uani 1 1 d .
H35A H 0.9716 0.3089 0.6514 0.046 Uiso 1 1 calc R
C36 C 1.0043(3) 0.0976(6) 0.6273(3) 0.0459(10) Uani 1 1 d .
H36A H 1.0545 0.0961 0.6663 0.055 Uiso 1 1 calc R
C37 C 0.9813(3) -0.0302(5) 0.5790(2) 0.0404(9) Uani 1 1 d .
H37A H 1.0166 -0.1171 0.5849 0.048 Uiso 1 1 calc R
C38 C 0.9081(2) -0.0298(4) 0.5233(2) 0.0293(7) Uani 1 1 d .
H38A H 0.8927 -0.1175 0.4919 0.035 Uiso 1 1 calc R
C39 C 0.8548(2) 0.0992(4) 0.51169(18) 0.0221(6) Uani 1 1 d .
C40 C 0.8779(2) 0.2297(4) 0.56048(19) 0.0258(7) Uani 1 1 d .
S3 S 0.64755(5) -0.17570(9) 0.48678(5) 0.02163(15) Uani 1 1 d .
O7 O 0.63615(17) -0.0339(3) 0.53156(15) 0.0331(6) Uani 1 1 d .
O8 O 0.56401(15) -0.2288(3) 0.44441(15) 0.0282(5) Uani 1 1 d .
O9 O 0.68930(17) -0.2926(3) 0.54045(14) 0.0348(6) Uani 1 1 d .
S4 S 0.64285(5) 0.25827(9) 0.35892(5) 0.02326(17) Uani 1 1 d .
O10 O 0.58758(19) 0.3769(4) 0.39054(17) 0.0441(7) Uani 1 1 d .
O11 O 0.59525(17) 0.1182(3) 0.34619(15) 0.0345(6) Uani 1 1 d .
O12 O 0.68619(18) 0.3043(3) 0.28229(15) 0.0376(6) Uani 1 1 d .
O13 O 0.50182(19) 0.6983(3) 0.26811(17) 0.0433(7) Uani 1 1 d .
O14 O 0.3392(2) 0.6705(5) 0.3337(2) 0.0795(13) Uani 1 1 d .
O15 O 0.69605(18) 1.1079(3) 0.14434(16) 0.0403(7) Uani 1 1 d .

loop_
_atom_site_aniso_label
_atom_site_aniso_U_11
_atom_site_aniso_U_22
_atom_site_aniso_U_33
_atom_site_aniso_U_23
_atom_site_aniso_U_13
_atom_site_aniso_U_12
C1 0.0214(15) 0.0183(15) 0.0176(13) 0.0038(11) 0.0028(12) 0.0024(12)
C2 0.0223(15) 0.0179(15) 0.0167(13) 0.0027(11) -0.0011(12) 0.0025(12)
C3 0.0219(16) 0.0256(17) 0.0207(14) 0.0034(12) 0.0050(12) 0.0032(13)
C4 0.0273(16) 0.0259(16) 0.0188(13) -0.0039(13) 0.0000(12) 0.0047(14)
C5 0.0346(19) 0.0212(16) 0.0239(15) -0.0022(12) -0.0057(14) -0.0004(13)
C6 0.0300(19) 0.0287(19) 0.0353(18) 0.0003(15) -0.0084(15) -0.0047(15)
C7 0.0239(17) 0.034(2) 0.0369(18) 0.0039(16) 0.0043(14) -0.0018(15)
C8 0.0231(16) 0.0277(17) 0.0256(15) 0.0049(13) 0.0021(13) 0.0008(14)
C9 0.0247(16) 0.0190(15) 0.0202(14) 0.0074(12) 0.0020(12) 0.0016(12)
C10 0.0254(15) 0.0167(14) 0.0199(13) 0.0033(12) -0.0029(12) -0.0001(12)
C11 0.0176(14) 0.0206(15) 0.0171(13) 0.0015(11) 0.0004(11) 0.0015(12)
C12 0.0231(16) 0.0202(15) 0.0210(14) -0.0002(12) 0.0009(12) 0.0045(12)
C13 0.039(2) 0.043(2) 0.0180(14) 0.0021(15) 0.0065(14) 0.0102(18)
C14 0.045(2) 0.038(2) 0.0214(15) -0.0069(15) 0.0057(15) 0.0094(18)
C15 0.040(2) 0.0279(19) 0.041(2) -0.0100(16) 0.0050(17) 0.0099(16)
C16 0.035(2) 0.0176(17) 0.063(2) 0.0032(17) 0.0065(19) 0.0063(15)
C17 0.0292(19) 0.0285(19) 0.045(2) 0.0105(16) 0.0054(16) 0.0043(15)
C18 0.0228(16) 0.0306(18) 0.0247(15) 0.0064(13) 0.0051(12) 0.0035(14)
C19 0.0191(15) 0.0217(16) 0.0237(15) 0.0018(12) 0.0006(12) 0.0015(12)
C20 0.0252(16) 0.0267(18) 0.0300(16) -0.0033(14) 0.0026(13) 0.0042(14)
S1 0.0191(4) 0.0208(3) 0.0205(3) 0.0014(3) 0.0009(3) -0.0007(3)
O1 0.0257(13) 0.0319(14) 0.0589(16) -0.0183(13) 0.0043(12) -0.0012(11)
O2 0.0432(16) 0.0569(19) 0.0248(12) 0.0005(12) 0.0066(11) -0.0244(14)
O3 0.0430(16) 0.0296(14) 0.0466(15) 0.0093(12) -0.0229(12) -0.0029(12)
S2 0.0266(4) 0.0239(4) 0.0190(3) 0.0042(3) 0.0032(3) 0.0047(3)
O4 0.0420(15) 0.0353(15) 0.0397(14) 0.0129(11) 0.0154(12) 0.0054(12)
O5 0.0378(14) 0.0270(13) 0.0224(11) -0.0016(9) 0.0054(10) 0.0061(10)
O6 0.0329(14) 0.0378(15) 0.0247(11) -0.0022(10) -0.0042(10) 0.0078(11)
K1 0.0483(5) 0.0346(5) 0.0439(5) -0.0008(4) -0.0103(4) -0.0004(4)
K2 0.0349(4) 0.0331(4) 0.0407(4) 0.0042(3) 0.0007(4) 0.0025(3)
K3 0.0324(4) 0.0267(4) 0.0270(3) -0.0006(3) 0.0042(3) 0.0005(3)
K4 0.0361(4) 0.0347(4) 0.0289(4) -0.0049(3) 0.0069(3) -0.0121(3)
C21 0.0229(15) 0.0202(15) 0.0168(13) -0.0034(11) 0.0000(11) 0.0041(12)
C22 0.0245(16) 0.0223(17) 0.0177(13) -0.0046(12) 0.0017(12) 0.0021(12)
C23 0.0249(16) 0.0206(16) 0.0320(16) -0.0086(13) -0.0030(13) 0.0005(13)
C24 0.0309(18) 0.0316(19) 0.0279(16) -0.0154(14) -0.0033(14) 0.0027(15)
C25 0.041(2) 0.044(2) 0.0209(15) -0.0010(15) 0.0024(14) 0.0136(18)
C26 0.044(2) 0.051(2) 0.0249(16) 0.0064(16) 0.0125(16) 0.014(2)
C27 0.039(2) 0.039(2) 0.0364(19) 0.0125(17) 0.0101(17) 0.0029(17)
C28 0.0334(19) 0.0304(19) 0.0269(16) 0.0054(14) 0.0075(14) -0.0002(15)
C29 0.0248(16) 0.0263(17) 0.0173(13) 0.0000(12) -0.0018(12) 0.0042(13)
C30 0.0292(17) 0.0332(19) 0.0177(13) -0.0038(13) -0.0005(13) 0.0105(14)
C31 0.0224(15) 0.0179(15) 0.0137(12) -0.0039(11) 0.0026(11) -0.0032(12)
C32 0.0202(15) 0.0211(15) 0.0172(13) 0.0004(11) 0.0039(11) -0.0029(12)
C33 0.0303(18) 0.0196(16) 0.0287(16) -0.0004(13) 0.0064(14) -0.0003(13)
C34 0.041(2) 0.029(2) 0.0258(16) -0.0100(14) 0.0047(15) -0.0089(15)
C35 0.036(2) 0.047(2) 0.0311(18) -0.0076(17) -0.0058(16) -0.0130(19)
C36 0.031(2) 0.065(3) 0.040(2) 0.001(2) -0.0103(17) -0.008(2)
C37 0.0310(19) 0.054(3) 0.0353(19) -0.0003(18) -0.0054(16) 0.0088(18)
C38 0.0308(18) 0.0343(19) 0.0225(15) -0.0022(14) -0.0013(13) 0.0041(15)
C39 0.0215(16) 0.0296(18) 0.0156(13) -0.0027(12) 0.0041(12) -0.0030(13)
C40 0.0259(17) 0.0326(19) 0.0195(14) -0.0022(13) 0.0054(13) -0.0074(14)
S3 0.0261(4) 0.0188(4) 0.0201(3) -0.0022(3) 0.0029(3) -0.0026(3)
O7 0.0417(14) 0.0277(13) 0.0316(12) -0.0114(10) 0.0147(11) -0.0086(11)
O8 0.0249(12) 0.0254(12) 0.0343(12) -0.0036(10) 0.0014(10) -0.0020(10)
O9 0.0414(15) 0.0329(14) 0.0292(12) 0.0061(10) -0.0044(11) -0.0038(12)
S4 0.0251(4) 0.0236(4) 0.0210(3) 0.0012(3) 0.0016(3) 0.0039(3)
O10 0.0409(16) 0.0500(17) 0.0409(14) -0.0109(13) -0.0015(12) 0.0196(13)
O11 0.0378(14) 0.0336(14) 0.0310(12) 0.0032(10) -0.0061(11) -0.0088(11)
O12 0.0419(15) 0.0450(17) 0.0260(12) 0.0087(11) 0.0029(11) -0.0055(13)
O13 0.0416(16) 0.0439(17) 0.0444(15) 0.0046(13) 0.0021(13) -0.0016(13)
O14 0.064(2) 0.095(3) 0.084(2) 0.059(2) 0.037(2) 0.037(2)
O15 0.0386(15) 0.0507(18) 0.0315(13) -0.0002(12) 0.0023(12) 0.0023(13)

loop_
_atom_type_symbol
_atom_type_description
_atom_type_scat_dispersion_real
_atom_type_scat_dispersion_imag
_atom_type_scat_source
C C 0.0033 0.0016 'International Tables Vol C Tables 4.2.6.8 and 6.1.1.4'
H H 0.0000 0.0000 'International Tables Vol C Tables 4.2.6.8 and 6.1.1.4'
O O 0.0106 0.0060 'International Tables Vol C Tables 4.2.6.8 and 6.1.1.4'
S S 0.1246 0.1234 'International Tables Vol C Tables 4.2.6.8 and 6.1.1.4'
K K 0.2009 0.2494 'International Tables Vol C Tables 4.2.6.8 and 6.1.1.4'

loop_
_geom_angle_atom_site_label_1
_geom_angle_atom_site_label_2
_geom_angle_atom_site_label_3
_geom_angle
_geom_angle_site_symmetry_1
_geom_angle_site_symmetry_3
C2 C1 C9 119.7(3) . .
C2 C1 C11 123.3(3) . .
C9 C1 C11 117.0(3) . .
C1 C2 C3 120.0(3) . .
C1 C2 S1 124.3(2) . .
C3 C2 S1 115.7(2) . .
C4 C3 C2 121.4(3) . .
C4 C3 H3A 119.3 . .
C2 C3 H3A 119.3 . .
C3 C4 C10 120.0(3) . .
C3 C4 K2 96.28(19) . 2_645
C10 C4 K2 83.84(18) . 2_645
C3 C4 H4A 120.0 . .
C10 C4 H4A 120.0 . .
K2 C4 H4A 89.9 2_645 .
C6 C5 C10 120.4(3) . .
C6 C5 H5A 119.8 . .
C10 C5 H5A 119.8 . .
C5 C6 C7 120.2(3) . .
C5 C6 H6A 119.9 . .
C7 C6 H6A 119.9 . .
C8 C7 C6 121.2(3) . .
C8 C7 H7A 119.4 . .
C6 C7 H7A 119.4 . .
C7 C8 C9 120.9(3) . .
C7 C8 H8A 119.6 . .
C9 C8 H8A 119.6 . .
C8 C9 C10 118.1(3) . .
C8 C9 C1 122.4(3) . .
C10 C9 C1 119.4(3) . .
C4 C10 C5 121.6(3) . .
C4 C10 C9 119.1(3) . .
C5 C10 C9 119.2(3) . .
C4 C10 K2 72.57(18) . 2_645
C5 C10 K2 102.4(2) . 2_645
C9 C10 K2 97.47(18) . 2_645
C12 C11 C19 119.0(3) . .
C12 C11 C1 122.5(3) . .
C19 C11 C1 118.4(3) . .
C11 C12 C13 121.1(3) . .
C11 C12 S2 125.8(2) . .
C13 C12 S2 112.9(2) . .
C11 C12 K1 97.7(2) . .
C13 C12 K1 75.7(2) . .
S2 C12 K1 90.57(12) . .
C14 C13 C12 120.1(3) . .
C14 C13 K1 93.8(3) . .
C12 C13 K1 79.9(2) . .
C14 C13 H13A 119.9 . .
C12 C13 H13A 119.9 . .
K1 C13 H13A 96.3 . .
C13 C14 C20 121.6(3) . .
C13 C14 H14A 119.2 . .
C20 C14 H14A 119.2 . .
C16 C15 C20 120.5(3) . .
C16 C15 H15A 119.7 . .
C20 C15 H15A 119.7 . .
C15 C16 C17 120.2(3) . .
C15 C16 H16A 119.9 . .
C17 C16 H16A 119.9 . .
C18 C17 C16 120.4(3) . .
C18 C17 K2 87.3(2) . 2_655
C16 C17 K2 98.0(3) . 2_655
C18 C17 H17A 119.8 . .
C16 C17 H17A 119.8 . .
K2 C17 H17A 84.7 2_655 .
C17 C18 C19 121.1(3) . .
C17 C18 K2 68.9(2) . 2_655
C19 C18 K2 106.7(2) . 2_655
C17 C18 H18A 119.4 . .
C19 C18 H18A 119.4 . .
K2 C18 H18A 94.3 2_655 .
C18 C19 C20 117.6(3) . .
C18 C19 C11 121.8(3) . .
C20 C19 C11 120.5(3) . .
C15 C20 C19 120.1(3) . .
C15 C20 C14 122.4(3) . .
C19 C20 C14 117.5(3) . .
O3 S1 O2 112.15(18) . .
O3 S1 O1 112.13(17) . .
O2 S1 O1 112.38(18) . .
O3 S1 C2 107.15(15) . .
O2 S1 C2 103.93(14) . .
O1 S1 C2 108.58(14) . .
O3 S1 K2 65.36(12) . .
O2 S1 K2 47.78(13) . .
O1 S1 K2 141.09(11) . .
C2 S1 K2 108.95(10) . .
O3 S1 K1 60.11(12) . .
O2 S1 K1 140.74(11) . .
O1 S1 K1 52.80(12) . .
C2 S1 K1 115.20(10) . .
K2 S1 K1 116.90(3) . .
O3 S1 K2 138.60(12) . 2_655
O2 S1 K2 77.56(13) . 2_655
O1 S1 K2 36.25(12) . 2_655
C2 S1 K2 109.12(10) . 2_655
K2 S1 K2 118.78(3) . 2_655
K1 S1 K2 86.47(3) . 2_655
S1 O1 K2 125.62(16) . 2_655
S1 O1 K1 104.12(14) . .
K2 O1 K1 124.83(9) 2_655 .
S1 O2 K3 145.37(17) . 2_645
S1 O2 K2 109.19(16) . .
K3 O2 K2 100.44(9) 2_645 .
S1 O3 K3 148.97(16) . 1_545
S1 O3 K1 96.42(14) . .
K3 O3 K1 94.68(8) 1_545 .
S1 O3 K2 90.26(13) . .
K3 O3 K2 96.34(9) 1_545 .
K1 O3 K2 146.30(10) . .
O5 S2 O4 113.94(16) . .
O5 S2 O6 111.61(14) . .
O4 S2 O6 112.80(15) . .
O5 S2 C12 109.77(14) . .
O4 S2 C12 104.65(15) . .
O6 S2 C12 103.23(15) . .
O5 S2 K3 60.64(10) . 1_545
O4 S2 K3 133.16(11) . 1_545
O6 S2 K3 50.99(10) . 1_545
C12 S2 K3 121.26(11) . 1_545
S2 O5 K2 159.36(15) . 2_645
S2 O5 K3 94.69(11) . 1_545
K2 O5 K3 93.25(7) 2_645 1_545
S2 O6 K3 104.92(12) . 1_545
S2 O6 K4 135.83(15) . 2_646
K3 O6 K4 99.96(8) 1_545 2_646
S2 O6 K1 117.59(13) . .
K3 O6 K1 96.35(8) 1_545 .
K4 O6 K1 94.81(8) 2_646 .
O10 K1 O1 134.00(8) . .
O10 K1 O6 98.28(8) . .
O1 K1 O6 97.53(7) . .
O10 K1 O13 77.14(9) . .
O1 K1 O13 79.87(8) . .
O6 K1 O13 169.90(8) . .
O10 K1 O14 103.97(10) . .
O1 K1 O14 94.03(9) . .
O6 K1 O14 135.47(9) . .
O13 K1 O14 54.63(9) . .
O10 K1 O3 101.48(8) . .
O1 K1 O3 46.33(7) . .
O6 K1 O3 69.38(7) . .
O13 K1 O3 102.45(8) . .
O14 K1 O3 139.61(8) . .
O10 K1 O7 75.88(7) . 2_656
O1 K1 O7 143.17(7) . 2_656
O6 K1 O7 98.07(7) . 2_656
O13 K1 O7 89.60(7) . 2_656
O14 K1 O7 52.51(7) . 2_656
O3 K1 O7 166.87(7) . 2_656
O10 K1 C13 139.06(9) . .
O1 K1 C13 84.88(8) . .
O6 K1 C13 57.42(8) . .
O13 K1 C13 131.47(9) . .
O14 K1 C13 81.19(11) . .
O3 K1 C13 99.27(8) . .
O7 K1 C13 75.96(8) 2_656 .
O10 K1 C12 144.48(9) . .
O1 K1 C12 68.57(7) . .
O6 K1 C12 46.85(7) . .
O13 K1 C12 138.37(8) . .
O14 K1 C12 100.19(10) . .
O3 K1 C12 74.96(7) . .
O7 K1 C12 99.54(8) 2_656 .
C13 K1 C12 24.32(7) . .
O10 K1 S4 22.91(6) . .
O1 K1 S4 120.17(6) . .
O6 K1 S4 82.90(5) . .
O13 K1 S4 89.95(6) . .
O14 K1 S4 126.51(9) . .
O3 K1 S4 80.22(5) . .
O7 K1 S4 94.76(5) 2_656 .
C13 K1 S4 136.55(7) . .
C12 K1 S4 129.03(6) . .
O10 K1 S1 120.83(6) . .
O1 K1 S1 23.09(5) . .
O6 K1 S1 81.37(5) . .
O13 K1 S1 93.18(6) . .
O14 K1 S1 117.09(7) . .
O3 K1 S1 23.47(5) . .
O7 K1 S1 163.25(6) 2_656 .
C13 K1 S1 89.95(6) . .
C12 K1 S1 67.79(5) . .
S4 K1 S1 101.75(3) . .
O10 K1 K4 64.15(7) . 2_646
O1 K1 K4 137.87(6) . 2_646
O6 K1 K4 41.19(5) . 2_646
O13 K1 K4 138.77(6) . 2_646
O14 K1 K4 120.48(6) . 2_646
O3 K1 K4 98.74(6) . 2_646
O7 K1 K4 68.43(5) 2_656 2_646
C13 K1 K4 78.11(7) . 2_646
C12 K1 K4 81.25(6) . 2_646
S4 K1 K4 59.35(2) . 2_646
S1 K1 K4 118.01(3) . 2_646
O2 K2 O5 78.78(8) . 2_655
O2 K2 O1 106.63(8) . 2_645
O5 K2 O1 113.31(8) 2_655 2_645
O2 K2 O15 111.74(8) . 1_545
O5 K2 O15 147.12(8) 2_655 1_545
O1 K2 O15 93.99(8) 2_645 1_545
O2 K2 C17 168.82(9) . 2_645
O5 K2 C17 93.16(9) 2_655 2_645
O1 K2 C17 83.60(9) 2_645 2_645
O15 K2 C17 71.16(9) 1_545 2_645
O2 K2 O3 47.10(7) . .
O5 K2 O3 123.23(8) 2_655 .
O1 K2 O3 99.47(8) 2_645 .
O15 K2 O3 65.89(7) 1_545 .
C17 K2 O3 137.05(9) 2_645 .
O2 K2 C4 74.36(8) . 2_655
O5 K2 C4 80.71(8) 2_655 2_655
O1 K2 C4 165.96(8) 2_645 2_655
O15 K2 C4 73.04(8) 1_545 2_655
C17 K2 C4 96.85(9) 2_645 2_655
O3 K2 C4 70.64(7) . 2_655
O2 K2 C18 167.32(9) . 2_645
O5 K2 C18 109.11(8) 2_655 2_645
O1 K2 C18 61.41(8) 2_645 2_645
O15 K2 C18 67.26(8) 1_545 2_645
C17 K2 C18 23.83(9) 2_645 2_645
O3 K2 C18 127.35(8) . 2_645
C4 K2 C18 116.11(8) 2_655 2_645
O2 K2 S1 23.03(5) . .
O5 K2 S1 101.34(6) 2_655 .
O1 K2 S1 101.63(6) 2_645 .
O15 K2 S1 90.08(6) 1_545 .
C17 K2 S1 160.93(8) 2_645 .
O3 K2 S1 24.37(5) . .
C4 K2 S1 73.65(6) 2_655 .
C18 K2 S1 149.05(6) 2_645 .
O2 K2 C10 95.38(8) . 2_655
O5 K2 C10 74.08(7) 2_655 2_655
O1 K2 C10 157.67(8) 2_645 2_655
O15 K2 C10 73.95(8) 1_545 2_655
C17 K2 C10 74.79(9) 2_645 2_655
O3 K2 C10 92.71(7) . 2_655
C4 K2 C10 23.59(7) 2_655 2_655
C18 K2 C10 96.35(8) 2_645 2_655
S1 K2 C10 97.19(6) . 2_655
O2 K2 S1 100.59(6) . 2_645
O5 K2 S1 129.80(6) 2_655 2_645
O1 K2 S1 18.14(5) 2_645 2_645
O15 K2 S1 80.37(6) 1_545 2_645
C17 K2 S1 90.52(7) 2_645 2_645
O3 K2 S1 82.98(6) . 2_645
C4 K2 S1 148.28(6) 2_655 2_645
C18 K2 S1 66.74(6) 2_645 2_645
S1 K2 S1 89.65(2) . 2_645
C10 K2 S1 153.38(6) 2_655 2_645
O2 K2 K3 39.75(5) . 2_645
O5 K2 K3 46.11(6) 2_655 2_645
O1 K2 K3 97.32(6) 2_645 2_645
O15 K2 K3 151.41(6) 1_545 2_645
C17 K2 K3 136.12(8) 2_645 2_645
O3 K2 K3 86.33(5) . 2_645
C4 K2 K3 92.06(6) 2_655 2_645
C18 K2 K3 140.72(6) 2_645 2_645
S1 K2 K3 61.96(2) . 2_645
C10 K2 K3 102.10(6) 2_655 2_645
S1 K2 K3 103.81(3) 2_645 2_645
O3 K3 O2 82.30(9) 1_565 2_655
O3 K3 O6 78.80(9) 1_565 1_565
O2 K3 O6 122.12(8) 2_655 1_565
O3 K3 O13 157.34(9) 1_565 .
O2 K3 O13 97.38(9) 2_655 .
O6 K3 O13 82.36(8) 1_565 .
O3 K3 O15 72.78(9) 1_565 .
O2 K3 O15 86.76(9) 2_655 .
O6 K3 O15 136.00(8) 1_565 .
O13 K3 O15 129.88(9) . .
O3 K3 O11 92.13(8) 1_565 1_565
O2 K3 O11 164.01(9) 2_655 1_565
O6 K3 O11 70.90(8) 1_565 1_565
O13 K3 O11 93.50(8) . 1_565
O15 K3 O11 77.26(7) . 1_565
O3 K3 O5 77.78(8) 1_565 1_565
O2 K3 O5 73.95(7) 2_655 1_565
O6 K3 O5 48.75(6) 1_565 1_565
O13 K3 O5 80.36(8) . 1_565
O15 K3 O5 146.65(7) . 1_565
O11 K3 O5 119.65(7) 1_565 1_565
O3 K3 S2 77.58(7) 1_565 1_565
O2 K3 S2 98.41(6) 2_655 1_565
O6 K3 S2 24.09(5) 1_565 1_565
O13 K3 S2 80.07(6) . 1_565
O15 K3 S2 148.94(7) . 1_565
O11 K3 S2 94.98(6) 1_565 1_565
O5 K3 S2 24.67(4) 1_565 1_565
O3 K3 K2 94.62(6) 1_565 2_655
O2 K3 K2 39.81(7) 2_655 2_655
O6 K3 K2 88.02(6) 1_565 2_655
O13 K3 K2 72.14(6) . 2_655
O15 K3 K2 126.57(6) . 2_655
O11 K3 K2 156.15(6) 1_565 2_655
O5 K3 K2 40.64(4) 1_565 2_655
S2 K3 K2 64.37(2) 1_565 2_655
O3 K3 K4 106.09(7) 1_565 2_656
O2 K3 K4 154.02(7) 2_655 2_656
O6 K3 K4 40.20(5) 1_565 2_656
O13 K3 K4 65.34(6) . 2_656
O15 K3 K4 119.14(6) . 2_656
O11 K3 K4 41.97(5) 1_565 2_656
O5 K3 K4 83.71(5) 1_565 2_656
S2 K3 K4 60.89(2) 1_565 2_656
K2 K3 K4 114.26(3) 2_655 2_656
O3 K3 K1 46.76(6) 1_565 1_565
O2 K3 K1 125.55(6) 2_655 1_565
O6 K3 K1 43.38(6) 1_565 1_565
O13 K3 K1 121.84(6) . 1_565
O15 K3 K1 93.44(6) . 1_565
O11 K3 K1 55.82(6) 1_565 1_565
O5 K3 K1 77.09(5) 1_565 1_565
S2 K3 K1 58.67(2) 1_565 1_565
K2 K3 K1 115.33(3) 2_655 1_565
K4 K3 K1 59.436(19) 2_656 1_565
O3 K3 K2 46.11(7) 1_565 1_565
O2 K3 K2 58.53(7) 2_655 1_565
O6 K3 K2 124.88(6) 1_565 1_565
O13 K3 K2 149.74(6) . 1_565
O15 K3 K2 40.29(5) . 1_565
O11 K3 K2 107.10(6) 1_565 1_565
O5 K3 K2 106.81(5) 1_565 1_565
S2 K3 K2 118.73(3) 1_565 1_565
K2 K3 K2 93.94(2) 2_655 1_565
K4 K3 K2 143.52(3) 2_656 1_565
K1 K3 K2 88.33(3) 1_565 1_565
O8 K4 O6 107.66(8) 2_656 2_656
O8 K4 O9 165.61(8) 2_656 1_565
O6 K4 O9 74.66(7) 2_656 1_565
O8 K4 O11 77.30(8) 2_656 2_656
O6 K4 O11 70.61(7) 2_656 2_656
O9 K4 O11 116.30(8) 1_565 2_656
O8 K4 O8 136.21(4) 2_656 1_565
O6 K4 O8 112.18(8) 2_656 1_565
O9 K4 O8 49.77(7) 1_565 1_565
O11 K4 O8 99.26(8) 2_656 1_565
O8 K4 O10 81.68(9) 2_656 .
O6 K4 O10 143.32(8) 2_656 .
O9 K4 O10 88.32(8) 1_565 .
O11 K4 O10 145.04(8) 2_656 .
O8 K4 O10 77.28(8) 1_565 .
O8 K4 O7 49.80(7) 2_656 2_656
O6 K4 O7 134.44(7) 2_656 2_656
O9 K4 O7 138.14(7) 1_565 2_656
O11 K4 O7 66.07(7) 2_656 2_656
O8 K4 O7 88.41(7) 1_565 2_656
O10 K4 O7 79.02(7) . 2_656
O8 K4 S3 161.19(6) 2_656 1_565
O6 K4 S3 90.59(6) 2_656 1_565
O9 K4 S3 24.97(5) 1_565 1_565
O11 K4 S3 105.51(6) 2_656 1_565
O8 K4 S3 25.49(5) 1_565 1_565
O10 K4 S3 86.34(7) . 1_565
O7 K4 S3 113.65(5) 2_656 1_565
O8 K4 S3 24.78(5) 2_656 2_656
O6 K4 S3 120.55(6) 2_656 2_656
O9 K4 S3 162.92(5) 1_565 2_656
O11 K4 S3 66.59(6) 2_656 2_656
O8 K4 S3 113.71(5) 1_565 2_656
O10 K4 S3 82.79(7) . 2_656
O7 K4 S3 25.46(5) 2_656 2_656
S3 K4 S3 139.08(3) 1_565 2_656
O8 K4 K1 130.31(6) 2_656 2_656
O6 K4 K1 43.99(6) 2_656 2_656
O9 K4 K1 61.36(6) 1_565 2_656
O11 K4 K1 56.37(6) 2_656 2_656
O8 K4 K1 73.78(5) 1_565 2_656
O10 K4 K1 147.33(7) . 2_656
O7 K4 K1 114.63(6) 2_656 2_656
S3 K4 K1 61.07(3) 1_565 2_656
S3 K4 K1 122.78(3) 2_656 2_656
O8 K4 K3 73.81(5) 2_656 2_646
O6 K4 K3 39.84(5) 2_656 2_646
O9 K4 K3 112.56(5) 1_565 2_646
O11 K4 K3 41.97(5) 2_656 2_646
O8 K4 K3 131.17(5) 1_565 2_646
O10 K4 K3 151.27(7) . 2_646
O7 K4 K3 95.80(5) 2_656 2_646
S3 K4 K3 120.99(3) 1_565 2_646
S3 K4 K3 81.18(2) 2_656 2_646
K1 K4 K3 60.28(2) 2_656 2_646
O8 K4 K1 68.39(5) 2_656 .
O6 K4 K1 175.77(6) 2_656 .
O9 K4 K1 108.78(5) 1_565 .
O11 K4 K1 109.32(6) 2_656 .
O8 K4 K1 72.05(5) 1_565 .
O10 K4 K1 36.10(6) . .
O7 K4 K1 44.33(5) 2_656 .
S3 K4 K1 93.48(3) 1_565 .
S3 K4 K1 56.45(2) 2_656 .
K1 K4 K1 139.67(3) 2_656 .
K3 K4 K1 137.54(3) 2_646 .
C22 C21 C29 119.6(3) . .
C22 C21 C31 125.0(3) . .
C29 C21 C31 115.0(3) . .
C21 C22 C23 120.8(3) . .
C21 C22 S3 126.0(2) . .
C23 C22 S3 113.2(2) . .
C24 C23 C22 119.9(3) . .
C24 C23 H23A 120.0 . .
C22 C23 H23A 120.0 . .
C23 C24 C30 121.6(3) . .
C23 C24 H24A 119.2 . .
C30 C24 H24A 119.2 . .
C26 C25 C30 120.5(4) . .
C26 C25 H25A 119.7 . .
C30 C25 H25A 119.7 . .
C25 C26 C27 120.7(3) . .
C25 C26 H26A 119.7 . .
C27 C26 H26A 119.7 . .
C28 C27 C26 120.5(4) . .
C28 C27 H27A 119.8 . .
C26 C27 H27A 119.8 . .
C27 C28 C29 120.6(3) . .
C27 C28 H28A 119.7 . .
C29 C28 H28A 119.7 . .
C28 C29 C30 118.4(3) . .
C28 C29 C21 122.3(3) . .
C30 C29 C21 119.2(3) . .
C24 C30 C25 121.8(3) . .
C24 C30 C29 118.9(3) . .
C25 C30 C29 119.3(3) . .
C32 C31 C39 119.6(3) . .
C32 C31 C21 124.2(3) . .
C39 C31 C21 115.5(3) . .
C31 C32 C33 120.6(3) . .
C31 C32 S4 123.2(2) . .
C33 C32 S4 116.1(2) . .
C34 C33 C32 120.5(3) . .
C34 C33 H33A 119.8 . .
C32 C33 H33A 119.8 . .
C33 C34 C40 120.9(3) . .
C33 C34 H34A 119.5 . .
C40 C34 H34A 119.5 . .
C36 C35 C40 121.4(4) . .
C36 C35 H35A 119.3 . .
C40 C35 H35A 119.3 . .
C35 C36 C37 120.4(4) . .
C35 C36 H36A 119.8 . .
C37 C36 H36A 119.8 . .
C38 C37 C36 120.2(4) . .
C38 C37 H37A 119.9 . .
C36 C37 H37A 119.9 . .
C37 C38 C39 121.4(4) . .
C37 C38 H38A 119.3 . .
C39 C38 H38A 119.3 . .
C38 C39 C40 118.7(3) . .
C38 C39 C31 122.2(3) . .
C40 C39 C31 119.0(3) . .
C34 C40 C39 119.3(3) . .
C34 C40 C35 122.7(3) . .
C39 C40 C35 117.9(3) . .
O9 S3 O7 114.05(15) . .
O9 S3 O8 110.94(15) . .
O7 S3 O8 111.49(15) . .
O9 S3 C22 105.05(15) . .
O7 S3 C22 110.15(15) . .
O8 S3 C22 104.53(14) . .
O9 S3 K4 54.96(11) . 1_545
O7 S3 K4 119.50(10) . 1_545
O8 S3 K4 58.17(10) . 1_545
C22 S3 K4 130.34(11) . 1_545
O9 S3 K4 142.88(11) . 2_646
O7 S3 K4 62.21(11) . 2_646
O8 S3 K4 50.65(10) . 2_646
C22 S3 K4 110.70(11) . 2_646
K4 S3 K4 93.06(3) 1_545 2_646
S3 O7 K4 92.32(12) . 2_646
S3 O7 K1 107.71(12) . 2_646
K4 O7 K1 95.55(7) 2_646 2_646
S3 O8 K4 104.57(12) . 2_646
S3 O8 K4 96.33(11) . 1_545
K4 O8 K4 122.67(8) 2_646 1_545
S3 O9 K4 100.07(13) . 1_545
O11 S4 O10 112.18(17) . .
O11 S4 O12 112.25(16) . .
O10 S4 O12 112.01(17) . .
O11 S4 C32 109.95(15) . .
O10 S4 C32 105.88(15) . .
O12 S4 C32 104.05(14) . .
O11 S4 K1 78.63(11) . .
O10 S4 K1 49.71(11) . .
O12 S4 K1 94.05(11) . .
C32 S4 K1 154.44(10) . .
S4 O10 K1 107.38(14) . .
S4 O10 K4 139.34(15) . .
K1 O10 K4 106.78(9) . .
S4 O11 K3 129.07(13) . 1_545
S4 O11 K4 126.17(14) . 2_646
K3 O11 K4 96.06(8) 1_545 2_646
K3 O13 K1 155.40(11) . .
K3 O15 K2 99.46(8) . 1_565

loop_
_geom_bond_atom_site_label_1
_geom_bond_atom_site_label_2
_geom_bond_distance
_geom_bond_site_symmetry_2
C1 C2 1.375(4) .
C1 C9 1.427(4) .
C1 C11 1.501(4) .
C2 C3 1.417(4) .
C2 S1 1.787(3) .
C3 C4 1.363(5) .
C3 H3A 0.9400 .
C4 C10 1.418(4) .
C4 K2 3.380(3) 2_645
C4 H4A 0.9400 .
C5 C6 1.372(5) .
C5 C10 1.422(4) .
C5 H5A 0.9400 .
C6 C7 1.386(5) .
C6 H6A 0.9400 .
C7 C8 1.366(5) .
C7 H7A 0.9400 .
C8 C9 1.417(4) .
C8 H8A 0.9400 .
C9 C10 1.422(4) .
C10 K2 3.523(3) 2_645
C11 C12 1.373(4) .
C11 C19 1.425(4) .
C12 C13 1.421(4) .
C12 S2 1.791(3) .
C12 K1 3.398(3) .
C13 C14 1.352(5) .
C13 K1 3.344(4) .
C13 H13A 0.9400 .
C14 C20 1.429(5) .
C14 H14A 0.9400 .
C15 C16 1.361(5) .
C15 C20 1.408(5) .
C15 H15A 0.9400 .
C16 C17 1.409(5) .
C16 H16A 0.9400 .
C17 C18 1.367(5) .
C17 K2 3.158(4) 2_655
C17 H17A 0.9400 .
C18 C19 1.417(4) .
C18 K2 3.381(3) 2_655
C18 H18A 0.9400 .
C19 C20 1.423(4) .
S1 O3 1.436(3) .
S1 O2 1.441(2) .
S1 O1 1.449(3) .
S1 K2 3.4799(13) .
S1 K1 3.5835(14) .
S1 K2 3.7835(14) 2_655
O1 K2 2.752(3) 2_655
O1 K1 2.943(3) .
O2 K3 2.725(3) 2_645
O2 K2 2.729(3) .
O3 K3 2.675(3) 1_545
O3 K1 3.126(3) .
O3 K2 3.163(3) .
S2 O5 1.449(2) .
S2 O4 1.451(3) .
S2 O6 1.461(2) .
S2 K3 3.4594(13) 1_545
O5 K2 2.734(2) 2_645
O5 K3 3.025(3) 1_545
O6 K3 2.782(3) 1_545
O6 K4 2.803(2) 2_646
O6 K1 2.956(3) .
K1 O10 2.847(3) .
K1 O13 2.962(3) .
K1 O14 3.010(4) .
K1 O7 3.248(3) 2_656
K1 S4 3.5616(14) .
K1 K4 4.2405(14) 2_646
K2 O5 2.734(2) 2_655
K2 O1 2.752(3) 2_645
K2 O15 2.860(3) 1_545
K2 C17 3.158(4) 2_645
K2 C4 3.380(3) 2_655
K2 C18 3.380(3) 2_645
K2 C10 3.523(3) 2_655
K2 S1 3.7835(14) 2_645
K2 K3 4.1912(12) 2_645
K3 O3 2.675(3) 1_565
K3 O2 2.725(3) 2_655
K3 O6 2.782(3) 1_565
K3 O13 2.812(3) .
K3 O15 2.857(3) .
K3 O11 2.876(3) 1_565
K3 O5 3.025(3) 1_565
K3 S2 3.4593(13) 1_565
K3 K2 4.1912(12) 2_655
K3 K4 4.2768(13) 2_656
K3 K1 4.2772(14) 1_565
K3 K2 4.3622(13) 1_565
K4 O8 2.703(3) 2_656
K4 O6 2.803(2) 2_656
K4 O9 2.812(3) 1_565
K4 O11 2.876(3) 2_656
K4 O8 2.891(3) 1_565
K4 O10 2.916(3) .
K4 O7 2.995(3) 2_656
K4 S3 3.3820(13) 1_565
K4 S3 3.3823(13) 2_656
K4 K1 4.2405(14) 2_656
K4 K3 4.2768(13) 2_646
C21 C22 1.366(4) .
C21 C29 1.445(4) .
C21 C31 1.505(4) .
C22 C23 1.426(4) .
C22 S3 1.778(3) .
C23 C24 1.363(5) .
C23 H23A 0.9400 .
C24 C30 1.408(5) .
C24 H24A 0.9400 .
C25 C26 1.355(6) .
C25 C30 1.419(5) .
C25 H25A 0.9400 .
C26 C27 1.402(6) .
C26 H26A 0.9400 .
C27 C28 1.367(5) .
C27 H27A 0.9400 .
C28 C29 1.418(5) .
C28 H28A 0.9400 .
C29 C30 1.419(4) .
C31 C32 1.369(4) .
C31 C39 1.444(4) .
C32 C33 1.417(4) .
C32 S4 1.784(3) .
C33 C34 1.369(5) .
C33 H33A 0.9400 .
C34 C40 1.405(5) .
C34 H34A 0.9400 .
C35 C36 1.347(6) .
C35 C40 1.426(5) .
C35 H35A 0.9400 .
C36 C37 1.392(6) .
C36 H36A 0.9400 .
C37 C38 1.361(5) .
C37 H37A 0.9400 .
C38 C39 1.406(5) .
C38 H38A 0.9400 .
C39 C40 1.417(5) .
S3 O9 1.450(3) .
S3 O7 1.455(2) .
S3 O8 1.464(2) .
S3 K4 3.3820(13) 1_545
S3 K4 3.3823(13) 2_646
O7 K4 2.995(3) 2_646
O7 K1 3.248(3) 2_646
O8 K4 2.703(3) 2_646
O8 K4 2.891(3) 1_545
O9 K4 2.812(3) 1_545
S4 O11 1.445(3) .
S4 O10 1.453(3) .
S4 O12 1.456(2) .
O11 K3 2.876(3) 1_545
O11 K4 2.876(3) 2_646
O15 K2 2.860(3) 1_565

loop_
_geom_torsion_atom_site_label_1
_geom_torsion_atom_site_label_2
_geom_torsion_atom_site_label_3
_geom_torsion_atom_site_label_4
_geom_torsion
_geom_torsion_site_symmetry_1
_geom_torsion_site_symmetry_4
C9 C1 C2 C3 -6.8(4) . .
C11 C1 C2 C3 176.6(3) . .
C9 C1 C2 S1 172.9(2) . .
C11 C1 C2 S1 -3.8(4) . .
C1 C2 C3 C4 1.9(5) . .
S1 C2 C3 C4 -177.8(2) . .
C2 C3 C4 C10 4.0(5) . .
C2 C3 C4 K2 -82.5(3) . 2_645
C10 C5 C6 C7 -2.1(5) . .
C5 C6 C7 C8 0.8(5) . .
C6 C7 C8 C9 1.3(5) . .
C7 C8 C9 C10 -2.1(5) . .
C7 C8 C9 C1 175.8(3) . .
C2 C1 C9 C8 -172.1(3) . .
C11 C1 C9 C8 4.8(4) . .
C2 C1 C9 C10 5.8(4) . .
C11 C1 C9 C10 -177.3(3) . .
C3 C4 C10 C5 172.2(3) . .
K2 C4 C10 C5 -94.1(3) 2_645 .
C3 C4 C10 C9 -4.8(5) . .
K2 C4 C10 C9 88.9(3) 2_645 .
C3 C4 C10 K2 -93.7(3) . 2_645
C6 C5 C10 C4 -175.8(3) . .
C6 C5 C10 C9 1.2(5) . .
C6 C5 C10 K2 107.2(3) . 2_645
C8 C9 C10 C4 177.9(3) . .
C1 C9 C10 C4 0.0(4) . .
C8 C9 C10 C5 0.8(4) . .
C1 C9 C10 C5 -177.1(3) . .
C8 C9 C10 K2 -107.9(3) . 2_645
C1 C9 C10 K2 74.1(3) . 2_645
C2 C1 C11 C12 -93.5(4) . .
C9 C1 C11 C12 89.7(4) . .
C2 C1 C11 C19 90.1(4) . .
C9 C1 C11 C19 -86.7(4) . .
C19 C11 C12 C13 -0.8(5) . .
C1 C11 C12 C13 -177.2(3) . .
C19 C11 C12 S2 -175.0(2) . .
C1 C11 C12 S2 8.6(5) . .
C19 C11 C12 K1 -78.7(3) . .
C1 C11 C12 K1 104.9(3) . .
C11 C12 C13 C14 -1.9(6) . .
S2 C12 C13 C14 173.0(3) . .
K1 C12 C13 C14 88.5(4) . .
C11 C12 C13 K1 -90.4(3) . .
S2 C12 C13 K1 84.47(19) . .
C12 C13 C14 C20 1.1(6) . .
K1 C13 C14 C20 81.6(4) . .
C20 C15 C16 C17 1.3(6) . .
C15 C16 C17 C18 -1.9(6) . .
C15 C16 C17 K2 -93.4(4) . 2_655
C16 C17 C18 C19 -0.5(5) . .
K2 C17 C18 C19 97.2(3) 2_655 .
C16 C17 C18 K2 -97.7(4) . 2_655
C17 C18 C19 C20 3.2(5) . .
K2 C18 C19 C20 78.2(3) 2_655 .
C17 C18 C19 C11 -173.3(3) . .
K2 C18 C19 C11 -98.3(3) 2_655 .
C12 C11 C19 C18 -179.2(3) . .
C1 C11 C19 C18 -2.7(5) . .
C12 C11 C19 C20 4.4(5) . .
C1 C11 C19 C20 -179.1(3) . .
C16 C15 C20 C19 1.5(6) . .
C16 C15 C20 C14 179.4(4) . .
C18 C19 C20 C15 -3.7(5) . .
C11 C19 C20 C15 172.9(3) . .
C18 C19 C20 C14 178.3(3) . .
C11 C19 C20 C14 -5.1(5) . .
C13 C14 C20 C15 -175.5(4) . .
C13 C14 C20 C19 2.4(6) . .
C1 C2 S1 O3 93.3(3) . .
C3 C2 S1 O3 -87.1(3) . .
C1 C2 S1 O2 -147.9(3) . .
C3 C2 S1 O2 31.8(3) . .
C1 C2 S1 O1 -28.1(3) . .
C3 C2 S1 O1 151.6(2) . .
C1 C2 S1 K2 162.4(2) . .
C3 C2 S1 K2 -17.9(2) . .
C1 C2 S1 K1 28.8(3) . .
C3 C2 S1 K1 -151.54(19) . .
C1 C2 S1 K2 -66.4(3) . 2_655
C3 C2 S1 K2 113.2(2) . 2_655
O3 S1 O1 K2 144.56(17) . 2_655
O2 S1 O1 K2 17.1(2) . 2_655
C2 S1 O1 K2 -97.24(17) . 2_655
K2 S1 O1 K2 66.8(2) . 2_655
K1 S1 O1 K2 154.8(2) . 2_655
O3 S1 O1 K1 -10.21(18) . .
O2 S1 O1 K1 -137.63(13) . .
C2 S1 O1 K1 107.98(12) . .
K2 S1 O1 K1 -87.94(18) . .
K2 S1 O1 K1 -154.8(2) 2_655 .
O3 S1 O2 K3 159.6(3) . 2_645
O1 S1 O2 K3 -73.0(3) . 2_645
C2 S1 O2 K3 44.2(3) . 2_645
K2 S1 O2 K3 147.3(4) . 2_645
K1 S1 O2 K3 -131.0(2) . 2_645
K2 S1 O2 K3 -62.7(3) 2_655 2_645
O3 S1 O2 K2 12.29(19) . .
O1 S1 O2 K2 139.70(14) . .
C2 S1 O2 K2 -103.10(14) . .
K1 S1 O2 K2 81.7(2) . .
K2 S1 O2 K2 149.99(11) 2_655 .
O2 S1 O3 K3 -112.8(3) . 1_545
O1 S1 O3 K3 119.6(3) . 1_545
C2 S1 O3 K3 0.6(4) . 1_545
K2 S1 O3 K3 -102.8(3) . 1_545
K1 S1 O3 K3 110.3(4) . 1_545
K2 S1 O3 K3 150.9(2) 2_655 1_545
O2 S1 O3 K1 136.91(13) . .
O1 S1 O3 K1 9.37(16) . .
C2 S1 O3 K1 -109.66(12) . .
K2 S1 O3 K1 146.90(11) . .
K2 S1 O3 K1 40.60(19) 2_655 .
O2 S1 O3 K2 -9.99(16) . .
O1 S1 O3 K2 -137.53(13) . .
C2 S1 O3 K2 103.43(12) . .
K1 S1 O3 K2 -146.90(11) . .
K2 S1 O3 K2 -106.31(14) 2_655 .
C11 C12 S2 O5 -8.4(3) . .
C13 C12 S2 O5 177.0(3) . .
K1 C12 S2 O5 -108.25(13) . .
C11 C12 S2 O4 -131.0(3) . .
C13 C12 S2 O4 54.4(3) . .
K1 C12 S2 O4 129.09(13) . .
C11 C12 S2 O6 110.7(3) . .
C13 C12 S2 O6 -63.9(3) . .
K1 C12 S2 O6 10.86(12) . .
C11 C12 S2 K3 58.6(3) . 1_545
C13 C12 S2 K3 -116.0(2) . 1_545
K1 C12 S2 K3 -41.29(11) . 1_545
O4 S2 O5 K2 -15.3(5) . 2_645
O6 S2 O5 K2 113.9(4) . 2_645
C12 S2 O5 K2 -132.2(4) . 2_645
K3 S2 O5 K2 112.3(4) 1_545 2_645
O4 S2 O5 K3 -127.52(13) . 1_545
O6 S2 O5 K3 1.67(15) . 1_545
C12 S2 O5 K3 115.50(13) . 1_545
O5 S2 O6 K3 -1.87(17) . 1_545
O4 S2 O6 K3 127.91(14) . 1_545
C12 S2 O6 K3 -119.71(13) . 1_545
O5 S2 O6 K4 -123.95(19) . 2_646
O4 S2 O6 K4 5.8(3) . 2_646
C12 S2 O6 K4 118.2(2) . 2_646
K3 S2 O6 K4 -122.1(2) 1_545 2_646
O5 S2 O6 K1 103.69(15) . .
O4 S2 O6 K1 -126.52(15) . .
C12 S2 O6 K1 -14.14(16) . .
K3 S2 O6 K1 105.56(15) 1_545 .
S1 O1 K1 O10 63.36(18) . .
K2 O1 K1 O10 -91.68(14) 2_655 .
S1 O1 K1 O6 -45.89(13) . .
K2 O1 K1 O6 159.08(11) 2_655 .
S1 O1 K1 O13 124.23(14) . .
K2 O1 K1 O13 -30.80(11) 2_655 .
S1 O1 K1 O14 177.21(14) . .
K2 O1 K1 O14 22.17(13) 2_655 .
S1 O1 K1 O3 5.99(10) . .
K2 O1 K1 O3 -149.05(16) 2_655 .
S1 O1 K1 O7 -160.27(11) . 2_656
K2 O1 K1 O7 44.69(18) 2_655 2_656
S1 O1 K1 C13 -102.02(14) . .
K2 O1 K1 C13 102.94(12) 2_655 .
S1 O1 K1 C12 -83.41(13) . .
K2 O1 K1 C12 121.55(12) 2_655 .
S1 O1 K1 S4 40.25(15) . .
K2 O1 K1 S4 -114.79(10) 2_655 .
K2 O1 K1 S1 -155.0(2) 2_655 .
S1 O1 K1 K4 -36.08(17) . 2_646
K2 O1 K1 K4 168.89(6) 2_655 2_646
S2 O6 K1 O10 -177.76(13) . .
K3 O6 K1 O10 -67.25(8) 1_545 .
K4 O6 K1 O10 33.35(8) 2_646 .
S2 O6 K1 O1 -41.11(14) . .
K3 O6 K1 O1 69.40(8) 1_545 .
K4 O6 K1 O1 170.01(7) 2_646 .
S2 O6 K1 O13 -115.5(4) . .
K3 O6 K1 O13 -5.0(5) 1_545 .
K4 O6 K1 O13 95.6(4) 2_646 .
S2 O6 K1 O14 62.52(19) . .
K3 O6 K1 O14 173.03(11) 1_545 .
K4 O6 K1 O14 -86.37(13) 2_646 .
S2 O6 K1 O3 -78.55(14) . .
K3 O6 K1 O3 31.96(6) 1_545 .
K4 O6 K1 O3 132.57(9) 2_646 .
S2 O6 K1 O7 105.43(14) . 2_656
K3 O6 K1 O7 -144.06(7) 1_545 2_656
K4 O6 K1 O7 -43.45(8) 2_646 2_656
S2 O6 K1 C13 37.86(13) . .
K3 O6 K1 C13 148.37(10) 1_545 .
K4 O6 K1 C13 -111.03(10) 2_646 .
S2 O6 K1 C12 9.90(11) . .
K3 O6 K1 C12 120.41(10) 1_545 .
K4 O6 K1 C12 -138.99(11) 2_646 .
S2 O6 K1 S4 -160.73(13) . .
K3 O6 K1 S4 -50.22(6) 1_545 .
K4 O6 K1 S4 50.38(6) 2_646 .
S2 O6 K1 S1 -57.65(13) . .
K3 O6 K1 S1 52.86(5) 1_545 .
K4 O6 K1 S1 153.47(6) 2_646 .
S2 O6 K1 K4 148.89(18) . 2_646
K3 O6 K1 K4 -100.61(9) 1_545 2_646
S1 O3 K1 O10 -147.71(13) . .
K3 O3 K1 O10 61.32(10) 1_545 .
K2 O3 K1 O10 -47.50(18) . .
S1 O3 K1 O1 -5.89(10) . .
K3 O3 K1 O1 -156.87(13) 1_545 .
K2 O3 K1 O1 94.31(18) . .
S1 O3 K1 O6 117.67(14) . .
K3 O3 K1 O6 -33.30(7) 1_545 .
K2 O3 K1 O6 -142.12(17) . .
S1 O3 K1 O13 -68.53(14) . .
K3 O3 K1 O13 140.50(8) 1_545 .
K2 O3 K1 O13 31.68(17) . .
S1 O3 K1 O14 -19.5(2) . .
K3 O3 K1 O14 -170.45(14) 1_545 .
K2 O3 K1 O14 80.7(2) . .
S1 O3 K1 O7 135.3(3) . 2_656
K3 O3 K1 O7 -15.7(4) 1_545 2_656
K2 O3 K1 O7 -124.5(3) . 2_656
S1 O3 K1 C13 67.79(14) . .
K3 O3 K1 C13 -83.18(9) 1_545 .
K2 O3 K1 C13 168.00(16) . .
S1 O3 K1 C12 68.64(13) . .
K3 O3 K1 C12 -82.33(8) 1_545 .
K2 O3 K1 C12 168.84(17) . .
S1 O3 K1 S4 -156.30(13) . .
K3 O3 K1 S4 52.73(6) 1_545 .
K2 O3 K1 S4 -56.09(15) . .
K3 O3 K1 S1 -150.97(18) 1_545 .
K2 O3 K1 S1 100.2(2) . .
S1 O3 K1 K4 147.06(12) . 2_646
K3 O3 K1 K4 -3.91(7) 1_545 2_646
K2 O3 K1 K4 -112.73(15) . 2_646
C14 C13 K1 O10 122.3(2) . .
C12 C13 K1 O10 -117.74(19) . .
C14 C13 K1 O1 -73.8(2) . .
C12 C13 K1 O1 46.17(19) . .
C14 C13 K1 O6 -176.1(2) . .
C12 C13 K1 O6 -56.16(18) . .
C14 C13 K1 O13 -2.1(3) . .
C12 C13 K1 O13 117.82(19) . .
C14 C13 K1 O14 21.1(2) . .
C12 C13 K1 O14 141.1(2) . .
C14 C13 K1 O3 -118.0(2) . .
C12 C13 K1 O3 2.0(2) . .
C14 C13 K1 O7 74.5(2) . 2_656
C12 C13 K1 O7 -165.5(2) . 2_656
C14 C13 K1 C12 -119.9(3) . .
C14 C13 K1 S4 156.51(18) . .
C12 C13 K1 S4 -83.5(2) . .
C14 C13 K1 S1 -96.3(2) . .
C12 C13 K1 S1 23.62(19) . .
C14 C13 K1 K4 145.0(2) . 2_646
C12 C13 K1 K4 -95.07(19) . 2_646
C11 C12 K1 O10 -146.54(19) . .
C13 C12 K1 O10 93.3(2) . .
S2 C12 K1 O10 -20.27(19) . .
C11 C12 K1 O1 -9.28(18) . .
C13 C12 K1 O1 -129.5(2) . .
S2 C12 K1 O1 116.99(12) . .
C11 C12 K1 O6 -133.4(2) . .
C13 C12 K1 O6 106.4(2) . .
S2 C12 K1 O6 -7.14(8) . .
C11 C12 K1 O13 34.2(2) . .
C13 C12 K1 O13 -86.0(2) . .
S2 C12 K1 O13 160.43(11) . .
C11 C12 K1 O14 81.1(2) . .
C13 C12 K1 O14 -39.1(2) . .
S2 C12 K1 O14 -152.65(11) . .
C11 C12 K1 O3 -57.78(19) . .
C13 C12 K1 O3 -178.0(2) . .
S2 C12 K1 O3 68.50(11) . .
C11 C12 K1 O7 134.43(19) . 2_656
C13 C12 K1 O7 14.2(2) . 2_656
S2 C12 K1 O7 -99.30(11) . 2_656
C11 C12 K1 C13 120.2(3) . .
S2 C12 K1 C13 -113.5(2) . .
C11 C12 K1 S4 -121.41(18) . .
C13 C12 K1 S4 118.40(19) . .
S2 C12 K1 S4 4.86(14) . .
C11 C12 K1 S1 -34.16(17) . .
C13 C12 K1 S1 -154.4(2) . .
S2 C12 K1 S1 92.11(10) . .
C11 C12 K1 K4 -159.34(19) . 2_646
C13 C12 K1 K4 80.47(19) . 2_646
S2 C12 K1 K4 -33.07(9) . 2_646
O3 S1 K1 O10 37.57(15) . .
O2 S1 K1 O10 -51.5(2) . .
O1 S1 K1 O10 -131.51(16) . .
C2 S1 K1 O10 133.62(14) . .
K2 S1 K1 O10 3.75(9) . .
K2 S1 K1 O10 -116.89(8) 2_655 .
O3 S1 K1 O1 169.08(19) . .
O2 S1 K1 O1 80.0(3) . .
C2 S1 K1 O1 -94.87(17) . .
K2 S1 K1 O1 135.26(14) . .
K2 S1 K1 O1 14.62(13) 2_655 .
O3 S1 K1 O6 -56.97(14) . .
O2 S1 K1 O6 -146.0(2) . .
O1 S1 K1 O6 133.95(14) . .
C2 S1 K1 O6 39.09(12) . .
K2 S1 K1 O6 -90.78(6) . .
K2 S1 K1 O6 148.58(5) 2_655 .
O3 S1 K1 O13 114.48(14) . .
O2 S1 K1 O13 25.4(2) . .
O1 S1 K1 O13 -54.60(14) . .
C2 S1 K1 O13 -149.47(12) . .
K2 S1 K1 O13 80.66(7) . .
K2 S1 K1 O13 -39.98(6) 2_655 .
O3 S1 K1 O14 165.95(16) . .
O2 S1 K1 O14 76.9(2) . .
O1 S1 K1 O14 -3.13(16) . .
C2 S1 K1 O14 -97.99(14) . .
K2 S1 K1 O14 132.14(9) . .
K2 S1 K1 O14 11.50(10) 2_655 .
O2 S1 K1 O3 -89.1(2) . .
O1 S1 K1 O3 -169.08(19) . .
C2 S1 K1 O3 96.05(17) . .
K2 S1 K1 O3 -33.82(13) . .
K2 S1 K1 O3 -154.46(13) 2_655 .
O3 S1 K1 O7 -146.3(2) . 2_656
O2 S1 K1 O7 124.6(3) . 2_656
O1 S1 K1 O7 44.6(2) . 2_656
C2 S1 K1 O7 -50.3(2) . 2_656
K2 S1 K1 O7 179.86(19) . 2_656
K2 S1 K1 O7 59.2(2) 2_655 2_656
O3 S1 K1 C13 -113.98(15) . .
O2 S1 K1 C13 157.0(2) . .
O1 S1 K1 C13 76.94(15) . .
C2 S1 K1 C13 -17.92(13) . .
K2 S1 K1 C13 -147.79(7) . .
K2 S1 K1 C13 91.57(7) 2_655 .
O3 S1 K1 C12 -103.71(14) . .
O2 S1 K1 C12 167.2(2) . .
O1 S1 K1 C12 87.21(14) . .
C2 S1 K1 C12 -7.66(12) . .
K2 S1 K1 C12 -137.53(6) . .
K2 S1 K1 C12 101.83(6) 2_655 .
O3 S1 K1 S4 23.87(13) . .
O2 S1 K1 S4 -65.2(2) . .
O1 S1 K1 S4 -145.21(13) . .
C2 S1 K1 S4 119.92(11) . .
K2 S1 K1 S4 -9.95(4) . .
K2 S1 K1 S4 -130.59(3) 2_655 .
O3 S1 K1 K4 -37.50(13) . 2_646
O2 S1 K1 K4 -126.6(2) . 2_646
O1 S1 K1 K4 153.42(13) . 2_646
C2 S1 K1 K4 58.55(12) . 2_646
K2 S1 K1 K4 -71.32(4) . 2_646
K2 S1 K1 K4 168.04(3) 2_655 2_646
S1 O2 K2 O5 -168.29(15) . 2_655
K3 O2 K2 O5 29.90(8) 2_645 2_655
S1 O2 K2 O1 80.51(15) . 2_645
K3 O2 K2 O1 -81.31(10) 2_645 2_645
S1 O2 K2 O15 -20.87(17) . 1_545
K3 O2 K2 O15 177.32(8) 2_645 1_545
S1 O2 K2 C17 -123.9(5) . 2_645
K3 O2 K2 C17 74.3(5) 2_645 2_645
S1 O2 K2 O3 -7.02(11) . .
K3 O2 K2 O3 -168.84(14) 2_645 .
S1 O2 K2 C4 -84.91(14) . 2_655
K3 O2 K2 C4 113.27(10) 2_645 2_655
S1 O2 K2 C18 62.0(4) . 2_645
K3 O2 K2 C18 -99.8(3) 2_645 2_645
K3 O2 K2 S1 -161.8(2) 2_645 .
S1 O2 K2 C10 -95.72(14) . 2_655
K3 O2 K2 C10 102.47(9) 2_645 2_655
S1 O2 K2 S1 62.90(14) . 2_645
K3 O2 K2 S1 -98.92(7) 2_645 2_645
S1 O2 K2 K3 161.8(2) . 2_645
S1 O3 K2 O2 6.65(10) . .
K3 O3 K2 O2 156.27(13) 1_545 .
K1 O3 K2 O2 -95.38(19) . .
S1 O3 K2 O5 28.78(15) . 2_655
K3 O3 K2 O5 178.40(7) 1_545 2_655
K1 O3 K2 O5 -73.26(17) . 2_655
S1 O3 K2 O1 -97.29(13) . 2_645
K3 O3 K2 O1 52.33(9) 1_545 2_645
K1 O3 K2 O1 160.67(15) . 2_645
S1 O3 K2 O15 172.56(15) . 1_545
K3 O3 K2 O15 -37.82(8) 1_545 1_545
K1 O3 K2 O15 70.52(16) . 1_545
S1 O3 K2 C17 171.94(12) . 2_645
K3 O3 K2 C17 -38.44(15) 1_545 2_645
K1 O3 K2 C17 69.9(2) . 2_645
S1 O3 K2 C4 93.01(13) . 2_655
K3 O3 K2 C4 -117.37(9) 1_545 2_655
K1 O3 K2 C4 -9.03(15) . 2_655
S1 O3 K2 C18 -158.41(11) . 2_645
K3 O3 K2 C18 -8.79(12) 1_545 2_645
K1 O3 K2 C18 99.55(18) . 2_645
K3 O3 K2 S1 149.62(17) 1_545 .
K1 O3 K2 S1 -102.0(2) . .
S1 O3 K2 C10 101.49(13) . 2_655
K3 O3 K2 C10 -108.89(8) 1_545 2_655
K1 O3 K2 C10 -0.55(17) . 2_655
S1 O3 K2 S1 -104.88(11) . 2_645
K3 O3 K2 S1 44.74(6) 1_545 2_645
K1 O3 K2 S1 153.08(16) . 2_645
S1 O3 K2 K3 -0.47(11) . 2_645
K3 O3 K2 K3 149.15(6) 1_545 2_645
K1 O3 K2 K3 -102.51(16) . 2_645
O3 S1 K2 O2 -167.47(19) . .
O1 S1 K2 O2 -72.2(2) . .
C2 S1 K2 O2 91.84(18) . .
K1 S1 K2 O2 -135.40(15) . .
K2 S1 K2 O2 -33.87(14) 2_655 .
O3 S1 K2 O5 -155.75(13) . 2_655
O2 S1 K2 O5 11.72(15) . 2_655
O1 S1 K2 O5 -60.5(2) . 2_655
C2 S1 K2 O5 103.56(11) . 2_655
K1 S1 K2 O5 -123.69(6) . 2_655
K2 S1 K2 O5 -22.16(6) 2_655 2_655
O3 S1 K2 O1 87.30(14) . 2_645
O2 S1 K2 O1 -105.23(16) . 2_645
O1 S1 K2 O1 -177.44(16) . 2_645
C2 S1 K2 O1 -13.39(12) . 2_645
K1 S1 K2 O1 119.36(6) . 2_645
K2 S1 K2 O1 -139.11(6) 2_655 2_645
O3 S1 K2 O15 -6.79(14) . 1_545
O2 S1 K2 O15 160.68(16) . 1_545
O1 S1 K2 O15 88.5(2) . 1_545
C2 S1 K2 O15 -107.48(12) . 1_545
K1 S1 K2 O15 25.27(7) . 1_545
K2 S1 K2 O15 126.81(6) 2_655 1_545
O3 S1 K2 C17 -17.0(3) . 2_645
O2 S1 K2 C17 150.5(3) . 2_645
O1 S1 K2 C17 78.3(3) . 2_645
C2 S1 K2 C17 -117.7(2) . 2_645
K1 S1 K2 C17 15.1(2) . 2_645
K2 S1 K2 C17 116.6(2) 2_655 2_645
O2 S1 K2 O3 167.47(19) . .
O1 S1 K2 O3 95.3(2) . .
C2 S1 K2 O3 -100.69(16) . .
K1 S1 K2 O3 32.06(12) . .
K2 S1 K2 O3 133.60(13) 2_655 .
O3 S1 K2 C4 -79.07(14) . 2_655
O2 S1 K2 C4 88.40(15) . 2_655
O1 S1 K2 C4 16.2(2) . 2_655
C2 S1 K2 C4 -179.76(11) . 2_655
K1 S1 K2 C4 -47.01(6) . 2_655
K2 S1 K2 C4 54.52(6) 2_655 2_655
O3 S1 K2 C18 34.67(17) . 2_645
O2 S1 K2 C18 -157.86(18) . 2_645
O1 S1 K2 C18 129.9(2) . 2_645
C2 S1 K2 C18 -66.02(15) . 2_645
K1 S1 K2 C18 66.73(12) . 2_645
K2 S1 K2 C18 168.27(12) 2_655 2_645
O3 S1 K2 C10 -80.62(14) . 2_655
O2 S1 K2 C10 86.85(15) . 2_655
O1 S1 K2 C10 14.6(2) . 2_655
C2 S1 K2 C10 178.69(11) . 2_655
K1 S1 K2 C10 -48.56(6) . 2_655
K2 S1 K2 C10 52.98(6) 2_655 2_655
O3 S1 K2 S1 73.58(12) . 2_645
O2 S1 K2 S1 -118.95(15) . 2_645
O1 S1 K2 S1 168.8(2) . 2_645
C2 S1 K2 S1 -27.11(10) . 2_645
K1 S1 K2 S1 105.65(3) . 2_645
K2 S1 K2 S1 -152.82(4) 2_655 2_645
O3 S1 K2 K3 179.47(13) . 2_645
O2 S1 K2 K3 -13.07(14) . 2_645
O1 S1 K2 K3 -85.27(19) . 2_645
C2 S1 K2 K3 78.77(10) . 2_645
K1 S1 K2 K3 -148.47(4) . 2_645
K2 S1 K2 K3 -46.94(2) 2_655 2_645
O10 K1 K4 O8 -106.21(13) . 2_656
O1 K1 K4 O8 167.81(14) . 2_656
O6 K1 K4 O8 -26.77(8) . 2_656
O13 K1 K4 O8 163.63(8) . 2_656
O14 K1 K4 O8 106.29(9) . 2_656
O3 K1 K4 O8 -105.94(10) . 2_656
O7 K1 K4 O8 53.99(9) 2_656 2_656
C13 K1 K4 O8 34.96(9) . 2_656
C12 K1 K4 O8 19.61(10) . 2_656
S4 K1 K4 O8 -96.23(6) . 2_656
S1 K1 K4 O8 -136.86(9) . 2_656
K4 K1 K4 O8 -29.26(5) 2_646 2_656
O10 K1 K4 O6 -85.0(8) . 2_656
O1 K1 K4 O6 -171.0(8) . 2_656
O6 K1 K4 O6 -5.6(8) . 2_656
O13 K1 K4 O6 -175.2(8) . 2_656
O14 K1 K4 O6 127.5(8) . 2_656
O3 K1 K4 O6 -84.7(8) . 2_656
O7 K1 K4 O6 75.2(8) 2_656 2_656
C13 K1 K4 O6 56.2(8) . 2_656
C12 K1 K4 O6 40.8(8) . 2_656
S4 K1 K4 O6 -75.0(8) . 2_656
S1 K1 K4 O6 -115.7(8) . 2_656
K4 K1 K4 O6 -8.1(8) 2_646 2_656
O10 K1 K4 O9 58.75(13) . 1_565
O1 K1 K4 O9 -27.23(14) . 1_565
O6 K1 K4 O9 138.20(8) . 1_565
O13 K1 K4 O9 -31.40(8) . 1_565
O14 K1 K4 O9 -88.75(10) . 1_565
O3 K1 K4 O9 59.02(11) . 1_565
O7 K1 K4 O9 -141.05(10) 2_656 1_565
C13 K1 K4 O9 -160.08(10) . 1_565
C12 K1 K4 O9 -175.42(10) . 1_565
S4 K1 K4 O9 68.73(7) . 1_565
S1 K1 K4 O9 28.10(10) . 1_565
K4 K1 K4 O9 135.71(7) 2_646 1_565
O10 K1 K4 O11 -173.28(13) . 2_656
O1 K1 K4 O11 100.73(14) . 2_656
O6 K1 K4 O11 -93.84(8) . 2_656
O13 K1 K4 O11 96.56(9) . 2_656
O14 K1 K4 O11 39.21(10) . 2_656
O3 K1 K4 O11 -173.02(10) . 2_656
O7 K1 K4 O11 -13.09(9) 2_656 2_656
C13 K1 K4 O11 -32.12(10) . 2_656
C12 K1 K4 O11 -47.46(11) . 2_656
S4 K1 K4 O11 -163.30(7) . 2_656
S1 K1 K4 O11 156.07(9) . 2_656
K4 K1 K4 O11 -96.33(7) 2_646 2_656
O10 K1 K4 O8 92.95(12) . 1_565
O1 K1 K4 O8 6.97(14) . 1_565
O6 K1 K4 O8 172.39(8) . 1_565
O13 K1 K4 O8 2.79(8) . 1_565
O14 K1 K4 O8 -54.55(9) . 1_565
O3 K1 K4 O8 93.22(10) . 1_565
O7 K1 K4 O8 -106.85(9) 2_656 1_565
C13 K1 K4 O8 -125.88(9) . 1_565
C12 K1 K4 O8 -141.23(10) . 1_565
S4 K1 K4 O8 102.93(6) . 1_565
S1 K1 K4 O8 62.30(9) . 1_565
K4 K1 K4 O8 169.90(6) 2_646 1_565
O1 K1 K4 O10 -85.98(17) . .
O6 K1 K4 O10 79.45(12) . .
O13 K1 K4 O10 -90.16(13) . .
O14 K1 K4 O10 -147.50(14) . .
O3 K1 K4 O10 0.27(13) . .
O7 K1 K4 O10 160.20(13) 2_656 .
C13 K1 K4 O10 141.17(14) . .
C12 K1 K4 O10 125.83(14) . .
S4 K1 K4 O10 9.98(11) . .
S1 K1 K4 O10 -30.65(13) . .
K4 K1 K4 O10 76.96(11) 2_646 .
O10 K1 K4 O7 -160.20(13) . 2_656
O1 K1 K4 O7 113.82(15) . 2_656
O6 K1 K4 O7 -80.75(9) . 2_656
O13 K1 K4 O7 109.65(9) . 2_656
O14 K1 K4 O7 52.30(10) . 2_656
O3 K1 K4 O7 -159.93(11) . 2_656
C13 K1 K4 O7 -19.03(10) . 2_656
C12 K1 K4 O7 -34.37(11) . 2_656
S4 K1 K4 O7 -150.22(7) . 2_656
S1 K1 K4 O7 169.15(11) . 2_656
K4 K1 K4 O7 -83.24(7) 2_646 2_656
O10 K1 K4 S3 78.94(11) . 1_565
O1 K1 K4 S3 -7.04(13) . 1_565
O6 K1 K4 S3 158.39(6) . 1_565
O13 K1 K4 S3 -11.21(6) . 1_565
O14 K1 K4 S3 -68.56(8) . 1_565
O3 K1 K4 S3 79.21(9) . 1_565
O7 K1 K4 S3 -120.86(7) 2_656 1_565
C13 K1 K4 S3 -139.89(8) . 1_565
C12 K1 K4 S3 -155.23(8) . 1_565
S4 K1 K4 S3 88.92(3) . 1_565
S1 K1 K4 S3 48.30(8) . 1_565
K4 K1 K4 S3 155.90(3) 2_646 1_565
O10 K1 K4 S3 -130.83(12) . 2_656
O1 K1 K4 S3 143.19(13) . 2_656
O6 K1 K4 S3 -51.38(6) . 2_656
O13 K1 K4 S3 139.02(6) . 2_656
O14 K1 K4 S3 81.67(8) . 2_656
O3 K1 K4 S3 -130.56(9) . 2_656
O7 K1 K4 S3 29.37(7) 2_656 2_656
C13 K1 K4 S3 10.34(8) . 2_656
C12 K1 K4 S3 -5.00(8) . 2_656
S4 K1 K4 S3 -120.85(3) . 2_656
S1 K1 K4 S3 -161.47(8) . 2_656
K4 K1 K4 S3 -53.87(2) 2_646 2_656
O10 K1 K4 K1 126.31(12) . 2_656
O1 K1 K4 K1 40.33(13) . 2_656
O6 K1 K4 K1 -154.24(6) . 2_656
O13 K1 K4 K1 36.15(7) . 2_656
O14 K1 K4 K1 -21.19(8) . 2_656
O3 K1 K4 K1 126.58(9) . 2_656
O7 K1 K4 K1 -73.49(7) 2_656 2_656
C13 K1 K4 K1 -92.52(8) . 2_656
C12 K1 K4 K1 -107.86(9) . 2_656
S4 K1 K4 K1 136.29(4) . 2_656
S1 K1 K4 K1 95.66(7) . 2_656
K4 K1 K4 K1 -156.73(5) 2_646 2_656
O10 K1 K4 K3 -134.91(12) . 2_646
O1 K1 K4 K3 139.11(12) . 2_646
O6 K1 K4 K3 -55.46(7) . 2_646
O13 K1 K4 K3 134.94(7) . 2_646
O14 K1 K4 K3 77.59(8) . 2_646
O3 K1 K4 K3 -134.64(9) . 2_646
O7 K1 K4 K3 25.29(7) 2_656 2_646
C13 K1 K4 K3 6.26(9) . 2_646
C12 K1 K4 K3 -9.08(10) . 2_646
S4 K1 K4 K3 -124.93(4) . 2_646
S1 K1 K4 K3 -165.55(6) . 2_646
K4 K1 K4 K3 -57.95(4) 2_646 2_646
C29 C21 C22 C23 -1.0(5) . .
C31 C21 C22 C23 -173.6(3) . .
C29 C21 C22 S3 175.8(2) . .
C31 C21 C22 S3 3.2(5) . .
C21 C22 C23 C24 0.5(5) . .
S3 C22 C23 C24 -176.7(3) . .
C22 C23 C24 C30 0.5(5) . .
C30 C25 C26 C27 -0.2(6) . .
C25 C26 C27 C28 -1.8(6) . .
C26 C27 C28 C29 2.3(5) . .
C27 C28 C29 C30 -0.7(5) . .
C27 C28 C29 C21 175.7(3) . .
C22 C21 C29 C28 -175.9(3) . .
C31 C21 C29 C28 -2.6(4) . .
C22 C21 C29 C30 0.5(4) . .
C31 C21 C29 C30 173.8(3) . .
C23 C24 C30 C25 177.2(3) . .
C23 C24 C30 C29 -1.0(5) . .
C26 C25 C30 C24 -176.5(3) . .
C26 C25 C30 C29 1.7(5) . .
C28 C29 C30 C24 177.0(3) . .
C21 C29 C30 C24 0.4(4) . .
C28 C29 C30 C25 -1.3(5) . .
C21 C29 C30 C25 -177.8(3) . .
C22 C21 C31 C32 -94.7(4) . .
C29 C21 C31 C32 92.5(4) . .
C22 C21 C31 C39 94.9(4) . .
C29 C21 C31 C39 -78.0(3) . .
C39 C31 C32 C33 0.4(4) . .
C21 C31 C32 C33 -169.7(3) . .
C39 C31 C32 S4 175.8(2) . .
C21 C31 C32 S4 5.7(4) . .
C31 C32 C33 C34 0.6(5) . .
S4 C32 C33 C34 -175.1(2) . .
C32 C33 C34 C40 -0.2(5) . .
C40 C35 C36 C37 0.4(6) . .
C35 C36 C37 C38 -0.9(6) . .
C36 C37 C38 C39 1.2(6) . .
C37 C38 C39 C40 -1.0(5) . .
C37 C38 C39 C31 175.9(3) . .
C32 C31 C39 C38 -178.6(3) . .
C21 C31 C39 C38 -7.7(4) . .
C32 C31 C39 C40 -1.8(4) . .
C21 C31 C39 C40 169.2(3) . .
C33 C34 C40 C39 -1.1(5) . .
C33 C34 C40 C35 177.4(3) . .
C38 C39 C40 C34 179.1(3) . .
C31 C39 C40 C34 2.1(4) . .
C38 C39 C40 C35 0.5(4) . .
C31 C39 C40 C35 -176.5(3) . .
C36 C35 C40 C34 -178.7(4) . .
C36 C35 C40 C39 -0.2(5) . .
C21 C22 S3 O9 -109.9(3) . .
C23 C22 S3 O9 67.1(3) . .
C21 C22 S3 O7 13.3(3) . .
C23 C22 S3 O7 -169.7(2) . .
C21 C22 S3 O8 133.2(3) . .
C23 C22 S3 O8 -49.8(3) . .
C21 C22 S3 K4 -166.4(2) . 1_545
C23 C22 S3 K4 10.6(3) . 1_545
C21 C22 S3 K4 80.3(3) . 2_646
C23 C22 S3 K4 -102.8(2) . 2_646
O9 S3 O7 K4 -138.75(13) . 2_646
O8 S3 O7 K4 -12.14(14) . 2_646
C22 S3 O7 K4 103.43(13) . 2_646
K4 S3 O7 K4 -76.77(10) 1_545 2_646
O9 S3 O7 K1 -42.17(18) . 2_646
O8 S3 O7 K1 84.44(15) . 2_646
C22 S3 O7 K1 -159.99(12) . 2_646
K4 S3 O7 K1 19.80(15) 1_545 2_646
K4 S3 O7 K1 96.58(10) 2_646 2_646
O9 S3 O8 K4 142.21(12) . 2_646
O7 S3 O8 K4 13.92(16) . 2_646
C22 S3 O8 K4 -105.06(13) . 2_646
K4 S3 O8 K4 126.16(12) 1_545 2_646
O9 S3 O8 K4 16.05(15) . 1_545
O7 S3 O8 K4 -112.24(13) . 1_545
C22 S3 O8 K4 128.78(12) . 1_545
K4 S3 O8 K4 -126.16(12) 2_646 1_545
O7 S3 O9 K4 110.22(14) . 1_545
O8 S3 O9 K4 -16.67(15) . 1_545
C22 S3 O9 K4 -129.06(12) . 1_545
K4 S3 O9 K4 35.1(2) 2_646 1_545
C31 C32 S4 O11 35.7(3) . .
C33 C32 S4 O11 -148.7(2) . .
C31 C32 S4 O10 157.1(3) . .
C33 C32 S4 O10 -27.4(3) . .
C31 C32 S4 O12 -84.7(3) . .
C33 C32 S4 O12 90.9(3) . .
C31 C32 S4 K1 141.5(2) . .
C33 C32 S4 K1 -42.9(4) . .
O10 K1 S4 O11 132.5(2) . .
O1 K1 S4 O11 -94.02(12) . .
O6 K1 S4 O11 0.59(11) . .
O13 K1 S4 O11 -172.26(12) . .
O14 K1 S4 O11 143.87(13) . .
O3 K1 S4 O11 -69.62(12) . .
O7 K1 S4 O11 98.15(11) 2_656 .
C13 K1 S4 O11 23.58(14) . .
C12 K1 S4 O11 -8.21(13) . .
S1 K1 S4 O11 -79.03(11) . .
K4 K1 S4 O11 36.72(10) 2_646 .
O1 K1 S4 O10 133.50(19) . .
O6 K1 S4 O10 -131.88(18) . .
O13 K1 S4 O10 55.27(18) . .
O14 K1 S4 O10 11.40(19) . .
O3 K1 S4 O10 157.91(18) . .
O7 K1 S4 O10 -34.32(18) 2_656 .
C13 K1 S4 O10 -108.89(19) . .
C12 K1 S4 O10 -140.68(19) . .
S1 K1 S4 O10 148.50(17) . .
K4 K1 S4 O10 -95.75(17) 2_646 .
O10 K1 S4 O12 -115.6(2) . .
O1 K1 S4 O12 17.87(14) . .
O6 K1 S4 O12 112.48(13) . .
O13 K1 S4 O12 -60.36(13) . .
O14 K1 S4 O12 -104.23(14) . .
O3 K1 S4 O12 42.28(13) . .
O7 K1 S4 O12 -149.95(12) 2_656 .
C13 K1 S4 O12 135.48(14) . .
C12 K1 S4 O12 103.69(14) . .
S1 K1 S4 O12 32.87(12) . .
K4 K1 S4 O12 148.62(12) 2_646 .
O10 K1 S4 C32 19.8(3) . .
O1 K1 S4 C32 153.3(3) . .
O6 K1 S4 C32 -112.1(3) . .
O13 K1 S4 C32 75.0(3) . .
O14 K1 S4 C32 31.2(3) . .
O3 K1 S4 C32 177.7(3) . .
O7 K1 S4 C32 -14.6(3) 2_656 .
C13 K1 S4 C32 -89.1(3) . .
C12 K1 S4 C32 -120.9(3) . .
S1 K1 S4 C32 168.3(2) . .
K4 K1 S4 C32 -76.0(2) 2_646 .
O11 S4 O10 K1 -51.35(18) . .
O12 S4 O10 K1 75.94(18) . .
C32 S4 O10 K1 -171.28(13) . .
O11 S4 O10 K4 94.6(3) . .
O12 S4 O10 K4 -138.1(2) . .
C32 S4 O10 K4 -25.3(3) . .
K1 S4 O10 K4 145.9(4) . .
O1 K1 O10 S4 -60.7(2) . .
O6 K1 O10 S4 48.29(17) . .
O13 K1 O10 S4 -122.55(17) . .
O14 K1 O10 S4 -170.58(15) . .
O3 K1 O10 S4 -22.22(18) . .
O7 K1 O10 S4 144.59(18) 2_656 .
C13 K1 O10 S4 96.79(18) . .
C12 K1 O10 S4 57.9(2) . .
S1 K1 O10 S4 -36.6(2) . .
K4 K1 O10 S4 72.02(15) 2_646 .
O1 K1 O10 K4 141.75(9) . .
O6 K1 O10 K4 -109.31(10) . .
O13 K1 O10 K4 79.85(10) . .
O14 K1 O10 K4 31.82(12) . .
O3 K1 O10 K4 -179.82(9) . .
O7 K1 O10 K4 -13.01(9) 2_656 .
C13 K1 O10 K4 -60.81(17) . .
C12 K1 O10 K4 -99.67(14) . .
S4 K1 O10 K4 -157.6(2) . .
S1 K1 O10 K4 165.84(6) . .
K4 K1 O10 K4 -85.58(9) 2_646 .
O8 K4 O10 S4 -81.6(3) 2_656 .
O6 K4 O10 S4 26.9(4) 2_656 .
O9 K4 O10 S4 88.0(3) 1_565 .
O11 K4 O10 S4 -135.0(2) 2_656 .
O8 K4 O10 S4 137.0(3) 1_565 .
O7 K4 O10 S4 -132.1(3) 2_656 .
S3 K4 O10 S4 112.9(3) 1_565 .
S3 K4 O10 S4 -106.6(3) 2_656 .
K1 K4 O10 S4 109.0(3) 2_656 .
K3 K4 O10 S4 -50.1(4) 2_646 .
K1 K4 O10 S4 -146.1(4) . .
O8 K4 O10 K1 64.45(10) 2_656 .
O6 K4 O10 K1 172.93(10) 2_656 .
O9 K4 O10 K1 -125.93(11) 1_565 .
O11 K4 O10 K1 11.1(2) 2_656 .
O8 K4 O10 K1 -76.90(10) 1_565 .
O7 K4 O10 K1 13.96(9) 2_656 .
S3 K4 O10 K1 -101.00(9) 1_565 .
S3 K4 O10 K1 39.47(9) 2_656 .
K1 K4 O10 K1 -104.98(12) 2_656 .
K3 K4 O10 K1 95.93(13) 2_646 .
O10 S4 O11 K3 107.1(2) . 1_545
O12 S4 O11 K3 -20.1(2) . 1_545
C32 S4 O11 K3 -135.37(17) . 1_545
K1 S4 O11 K3 69.67(16) . 1_545
O10 S4 O11 K4 -32.5(2) . 2_646
O12 S4 O11 K4 -159.70(15) . 2_646
C32 S4 O11 K4 85.00(18) . 2_646
K1 S4 O11 K4 -69.96(14) . 2_646
O3 K3 O13 K1 63.9(4) 1_565 .
O2 K3 O13 K1 -23.8(3) 2_655 .
O6 K3 O13 K1 97.8(3) 1_565 .
O15 K3 O13 K1 -115.7(3) . .
O11 K3 O13 K1 168.0(3) 1_565 .
O5 K3 O13 K1 48.5(3) 1_565 .
S2 K3 O13 K1 73.5(3) 1_565 .
K2 K3 O13 K1 7.4(2) 2_655 .
K4 K3 O13 K1 135.9(3) 2_656 .
K1 K3 O13 K1 116.6(3) 1_565 .
K2 K3 O13 K1 -58.4(3) 1_565 .
O10 K1 O13 K3 148.7(3) . .
O1 K1 O13 K3 8.8(3) . .
O6 K1 O13 K3 84.7(5) . .
O14 K1 O13 K3 -93.6(3) . .
O3 K1 O13 K3 49.5(3) . .
O7 K1 O13 K3 -135.7(3) 2_656 .
C13 K1 O13 K3 -65.0(3) . .
C12 K1 O13 K3 -31.8(3) . .
S4 K1 O13 K3 129.5(3) . .
S1 K1 O13 K3 27.7(3) . .
K4 K1 O13 K3 168.7(2) 2_646 .
O3 K3 O15 K2 -40.82(8) 1_565 1_565
O2 K3 O15 K2 42.12(9) 2_655 1_565
O6 K3 O15 K2 -92.95(11) 1_565 1_565
O13 K3 O15 K2 139.03(9) . 1_565
O11 K3 O15 K2 -137.13(10) 1_565 1_565
O5 K3 O15 K2 -11.74(18) 1_565 1_565
S2 K3 O15 K2 -58.82(14) 1_565 1_565
K2 K3 O15 K2 42.01(11) 2_655 1_565
K4 K3 O15 K2 -139.98(5) 2_656 1_565
K1 K3 O15 K2 -83.33(7) 1_565 1_565
